data_1554152
loop_
_publ_author_name
'Wang, Zhihan'
'Randazzo, Katelyn'
'Hou, Xiaodong'
'Simpson, Jeffrey'
'Struppe, Jochem'
'Ugrinov, Angel'
'Kastern, Brent'
'Wysocki, Erin'
'Chu, Qianli R.'

_publ_section_title
;
 Stereoregular Two-Dimensional Polymers Constructed by Topochemical
 Polymerization
;
_journal_issue 9
_journal_name_full Macromolecules
_journal_page_first 2894
_journal_paper_doi 10.1021/acs.macromol.5b00109
_journal_volume 48
_journal_year 2015
_chemical_formula_moiety 'C23 H19 O4'
_chemical_formula_sum 'C23 H19 O4'
_chemical_formula_weight 359.38
_space_group_crystal_system monoclinic
_space_group_IT_number 14
_space_group_name_Hall '-P 2yn'
_space_group_name_H-M_alt 'P 1 21/n 1'
_atom_sites_solution_hydrogens geom
_atom_sites_solution_primary direct
_audit_creation_date 2014-07-21
_audit_creation_method
;
Olex2 1.2
(compiled 2014.06.27 svn.r2953 for OlexSys, GUI svn.r4855)
;
_cell_angle_alpha 90
_cell_angle_beta 91.7260(10)
_cell_angle_gamma 90
_cell_formula_units_Z 4
_cell_length_a 5.5677(4)
_cell_length_b 9.2109(7)
_cell_length_c 35.394(3)
_cell_measurement_reflns_used 7453
_cell_measurement_temperature 100(2)
_cell_measurement_theta_max 27.17
_cell_measurement_theta_min 2.303
_cell_volume 1814.3(2)
_computing_cell_refinement 'SAINT v8.34A (Bruker, 2013)'
_computing_data_reduction 'SAINT v8.34A (Bruker, 2013)'
_computing_molecular_graphics 'Olex2 (Dolomanov et al., 2009)'
_computing_publication_material 'Olex2 (Dolomanov et al., 2009)'
_computing_structure_refinement 'XL (Sheldrick, 2008)'
_computing_structure_solution 'ShelXS (Sheldrick, 2008)'
_diffrn_ambient_temperature 99.98
_diffrn_measured_fraction_theta_full 0.999
_diffrn_measured_fraction_theta_max 0.998
_diffrn_measurement_device_type 'Bruker APEX-II CCD'
_diffrn_measurement_method '\f and \w scans'
_diffrn_radiation_type MoK\a
_diffrn_radiation_wavelength 0.71073
_diffrn_reflns_av_R_equivalents 0.0234
_diffrn_reflns_av_unetI/netI 0.0182
_diffrn_reflns_Laue_measured_fraction_full 0.999
_diffrn_reflns_Laue_measured_fraction_max 0.998
_diffrn_reflns_limit_h_max 7
_diffrn_reflns_limit_h_min -6
_diffrn_reflns_limit_k_max 11
_diffrn_reflns_limit_k_min -11
_diffrn_reflns_limit_l_max 44
_diffrn_reflns_limit_l_min -45
_diffrn_reflns_number 21204
_diffrn_reflns_point_group_measured_fraction_full 0.999
_diffrn_reflns_point_group_measured_fraction_max 0.998
_diffrn_reflns_theta_full 25.242
_diffrn_reflns_theta_max 27.170
_diffrn_reflns_theta_min 2.285
_diffrn_standards_number 0
_exptl_absorpt_coefficient_mu 0.090
_exptl_absorpt_correction_T_max 0.7455
_exptl_absorpt_correction_T_min 0.7100
_exptl_absorpt_correction_type multi-scan
_exptl_absorpt_process_details
;
SADABS-2014/2 (Bruker,2014) was used for absorption correction.
wR2(int) was 0.0428 before and 0.0393 after correction.
The Ratio of minimum to maximum transmission is 0.9524.
The \l/2 correction factor is 0.00150.
;
_exptl_crystal_colour 'clear colourless'
_exptl_crystal_colour_lustre clear
_exptl_crystal_colour_primary colourless
_exptl_crystal_density_diffrn 1.316
_exptl_crystal_description block
_exptl_crystal_F_000 756
_exptl_crystal_size_max 1.0
_exptl_crystal_size_mid 0.32
_exptl_crystal_size_min 0.2
_refine_diff_density_max 0.299
_refine_diff_density_min -0.187
_refine_diff_density_rms 0.040
_refine_ls_extinction_method none
_refine_ls_goodness_of_fit_ref 1.038
_refine_ls_hydrogen_treatment constr
_refine_ls_matrix_type full
_refine_ls_number_parameters 244
_refine_ls_number_reflns 4019
_refine_ls_number_restraints 0
_refine_ls_restrained_S_all 1.038
_refine_ls_R_factor_all 0.0444
_refine_ls_R_factor_gt 0.0376
_refine_ls_shift/su_max 0.002
_refine_ls_shift/su_mean 0.000
_refine_ls_structure_factor_coef Fsqd
_refine_ls_weighting_details 'w=1/[\s^2^(Fo^2^)+(0.0378P)^2^+0.8524P] where P=(Fo^2^+2Fc^2^)/3'
_refine_ls_weighting_scheme calc
_refine_ls_wR_factor_gt 0.0894
_refine_ls_wR_factor_ref 0.0934
_reflns_Friedel_coverage 0.000
_reflns_number_gt 3475
_reflns_number_total 4019
_reflns_threshold_expression 'I > 2\s(I)'
_cod_data_source_file ma5b00109_si_003.cif
_cod_data_source_block mo_zxw11_0m
_cod_database_code 1554152
_shelxl_version_number 2014-3
_shelx_space_group_comment
;
The symmetry employed for this shelxl refinement is uniquely defined
by the following loop, which should always be used as a source of
symmetry information in preference to the above space-group names.
They are only intended as comments.
;
_shelx_estimated_absorpt_t_max 0.982
_shelx_estimated_absorpt_t_min 0.132
_olex2_refinement_description
;
1. Fixed Uiso
 At 1.2 times of:
  All C(H) groups, All C(H,H) groups
2.a Secondary CH2 refined with riding coordinates:
 C8(H8A,H8B), C21(H21A,H21B)
2.b Aromatic/amide H refined with riding coordinates:
 C1(H1), C2(H2), C3(H3), C5(H5), C6(H6), C10(H10), C12(H12), C13(H13),
 C14(H14), C16(H16), C17(H17), C18(H18), C19(H19), C22(H22), C23(H23)
;
_olex2_submission_special_instructions 'No special instructions were received'

loop_
_space_group_symop_operation_xyz
'x, y, z'
'-x+1/2, y+1/2, -z+1/2'
'-x, -y, -z'
'x-1/2, -y-1/2, z-1/2'

loop_
_atom_site_label
_atom_site_type_symbol
_atom_site_fract_x
_atom_site_fract_y
_atom_site_fract_z
_atom_site_U_iso_or_equiv
_atom_site_adp_type
_atom_site_occupancy
_atom_site_site_symmetry_order
_atom_site_calc_flag
_atom_site_refinement_flags_posn
O1 O 0.64381(16) 0.13390(10) 0.90613(2) 0.0218(2) Uani 1 1 d .
O2 O 0.00075(15) 0.22929(9) 1.02591(2) 0.0195(2) Uani 1 1 d .
O3 O -0.24546(17) 0.39155(10) 0.99740(3) 0.0256(2) Uani 1 1 d .
O4 O 0.41940(17) 0.21949(11) 0.85685(2) 0.0280(2) Uani 1 1 d .
C1 C 1.2117(2) -0.12041(14) 0.73005(4) 0.0251(3) Uani 1 1 d .
H1 H 1.3033 -0.1734 0.7125 0.030 Uiso 1 1 calc R
C2 C 1.0051(2) -0.04850(14) 0.71793(4) 0.0243(3) Uani 1 1 d .
H2 H 0.9567 -0.0501 0.6920 0.029 Uiso 1 1 calc R
C3 C 0.8686(2) 0.02609(14) 0.74381(3) 0.0215(3) Uani 1 1 d .
H3 H 0.7264 0.0747 0.7353 0.026 Uiso 1 1 calc R
C4 C 0.9372(2) 0.03080(13) 0.78218(3) 0.0190(3) Uani 1 1 d .
C5 C 0.7751(2) 0.10069(13) 0.80859(3) 0.0197(3) Uani 1 1 d .
H5 H 0.6405 0.1503 0.7977 0.024 Uiso 1 1 calc R
C6 C 0.7958(2) 0.10226(14) 0.84625(3) 0.0211(3) Uani 1 1 d .
H6 H 0.9373 0.0656 0.8585 0.025 Uiso 1 1 calc R
C7 C 0.6000(2) 0.16073(13) 0.86893(3) 0.0194(3) Uani 1 1 d .
C8 C 0.4550(2) 0.17281(14) 0.93131(3) 0.0204(3) Uani 1 1 d .
H8A H 0.2963 0.1547 0.9188 0.025 Uiso 1 1 calc R
H8B H 0.4661 0.2773 0.9377 0.025 Uiso 1 1 calc R
C9 C 0.4809(2) 0.08290(12) 0.96684(3) 0.0161(2) Uani 1 1 d .
C10 C 0.3456(2) 0.02506(13) 1.02919(3) 0.0165(2) Uani 1 1 d .
H10 H 0.2395 0.0424 1.0492 0.020 Uiso 1 1 calc R
C11 C 0.3243(2) 0.10834(12) 0.99641(3) 0.0157(2) Uani 1 1 d .
C12 C -0.9872(2) 0.39939(15) 1.15766(4) 0.0244(3) Uani 1 1 d .
H12 H -1.0952 0.3999 1.1779 0.029 Uiso 1 1 calc R
C13 C -1.0047(2) 0.50505(15) 1.12985(4) 0.0243(3) Uani 1 1 d .
H13 H -1.1229 0.5791 1.1312 0.029 Uiso 1 1 calc R
C14 C -0.8481(2) 0.50197(14) 1.09992(4) 0.0215(3) Uani 1 1 d .
H14 H -0.8621 0.5736 1.0807 0.026 Uiso 1 1 calc R
C15 C -0.6705(2) 0.39525(13) 1.09772(3) 0.0177(2) Uani 1 1 d .
C16 C -0.6535(2) 0.29032(14) 1.12636(4) 0.0223(3) Uani 1 1 d .
H16 H -0.5332 0.2173 1.1255 0.027 Uiso 1 1 calc R
C17 C -0.8112(2) 0.29251(15) 1.15589(4) 0.0254(3) Uani 1 1 d .
H17 H -0.7991 0.2205 1.1751 0.031 Uiso 1 1 calc R
C18 C -0.5153(2) 0.39366(13) 1.06492(3) 0.0180(2) Uani 1 1 d .
H18 H -0.5588 0.4572 1.0447 0.022 Uiso 1 1 calc R
C19 C -0.3197(2) 0.31242(13) 1.06050(3) 0.0186(2) Uani 1 1 d .
H19 H -0.2636 0.2507 1.0804 0.022 Uiso 1 1 calc R
C20 C -0.1910(2) 0.31857(13) 1.02482(3) 0.0175(2) Uani 1 1 d .
C21 C 0.1386(2) 0.22639(13) 0.99218(3) 0.0185(2) Uani 1 1 d .
H21A H 0.2180 0.3213 0.9885 0.022 Uiso 1 1 calc R
H21B H 0.0318 0.2070 0.9699 0.022 Uiso 1 1 calc R
C22 C 1.2847(2) -0.11485(15) 0.76797(4) 0.0260(3) Uani 1 1 d .
H22 H 1.4278 -0.1630 0.7762 0.031 Uiso 1 1 calc R
C23 C 1.1501(2) -0.03956(15) 0.79380(4) 0.0230(3) Uani 1 1 d .
H23 H 1.2025 -0.0356 0.8196 0.028 Uiso 1 1 calc R

loop_
_atom_site_aniso_label
_atom_site_aniso_U_11
_atom_site_aniso_U_22
_atom_site_aniso_U_33
_atom_site_aniso_U_23
_atom_site_aniso_U_13
_atom_site_aniso_U_12
O1 0.0238(5) 0.0286(5) 0.0132(4) 0.0040(3) 0.0059(3) 0.0097(4)
O2 0.0208(4) 0.0241(4) 0.0140(4) 0.0022(3) 0.0058(3) 0.0101(4)
O3 0.0265(5) 0.0297(5) 0.0210(5) 0.0079(4) 0.0064(4) 0.0120(4)
O4 0.0286(5) 0.0389(6) 0.0167(4) 0.0030(4) 0.0036(4) 0.0145(4)
C1 0.0274(7) 0.0236(6) 0.0250(7) -0.0048(5) 0.0122(5) -0.0010(5)
C2 0.0297(7) 0.0267(6) 0.0169(6) -0.0024(5) 0.0057(5) -0.0037(6)
C3 0.0224(6) 0.0232(6) 0.0189(6) 0.0008(5) 0.0041(5) 0.0001(5)
C4 0.0202(6) 0.0193(6) 0.0180(6) 0.0000(4) 0.0064(5) -0.0023(5)
C5 0.0202(6) 0.0200(6) 0.0191(6) 0.0013(5) 0.0045(5) 0.0015(5)
C6 0.0206(6) 0.0240(6) 0.0187(6) 0.0009(5) 0.0031(5) 0.0039(5)
C7 0.0247(6) 0.0193(6) 0.0144(6) 0.0016(4) 0.0033(5) 0.0022(5)
C8 0.0233(6) 0.0236(6) 0.0148(6) 0.0039(5) 0.0079(5) 0.0090(5)
C9 0.0199(6) 0.0163(5) 0.0121(5) 0.0004(4) 0.0018(4) 0.0018(5)
C10 0.0192(6) 0.0183(6) 0.0124(5) -0.0012(4) 0.0041(4) 0.0027(5)
C11 0.0174(6) 0.0151(5) 0.0146(5) -0.0012(4) 0.0018(4) 0.0025(4)
C12 0.0211(6) 0.0325(7) 0.0202(6) -0.0055(5) 0.0073(5) -0.0006(5)
C13 0.0193(6) 0.0276(7) 0.0261(7) -0.0055(5) 0.0029(5) 0.0066(5)
C14 0.0200(6) 0.0225(6) 0.0219(6) 0.0004(5) 0.0011(5) 0.0043(5)
C15 0.0166(6) 0.0193(6) 0.0173(6) -0.0027(4) 0.0015(4) 0.0010(5)
C16 0.0225(6) 0.0215(6) 0.0231(6) 0.0006(5) 0.0045(5) 0.0064(5)
C17 0.0292(7) 0.0263(7) 0.0211(6) 0.0020(5) 0.0054(5) 0.0013(5)
C18 0.0185(6) 0.0187(6) 0.0169(6) 0.0007(4) 0.0017(4) 0.0014(5)
C19 0.0209(6) 0.0196(6) 0.0156(6) 0.0010(4) 0.0019(4) 0.0041(5)
C20 0.0173(6) 0.0171(5) 0.0181(6) -0.0009(4) 0.0014(4) 0.0041(5)
C21 0.0213(6) 0.0215(6) 0.0131(5) 0.0018(4) 0.0060(4) 0.0073(5)
C22 0.0216(6) 0.0297(7) 0.0272(7) -0.0001(5) 0.0062(5) 0.0031(5)
C23 0.0224(6) 0.0289(7) 0.0179(6) -0.0009(5) 0.0027(5) -0.0005(5)

loop_
_atom_type_symbol
_atom_type_description
_atom_type_scat_dispersion_real
_atom_type_scat_dispersion_imag
_atom_type_scat_source
C C 0.0033 0.0016 'International Tables Vol C Tables 4.2.6.8 and 6.1.1.4'
H H 0.0000 0.0000 'International Tables Vol C Tables 4.2.6.8 and 6.1.1.4'
O O 0.0106 0.0060 'International Tables Vol C Tables 4.2.6.8 and 6.1.1.4'

loop_
_geom_angle_atom_site_label_1
_geom_angle_atom_site_label_2
_geom_angle_atom_site_label_3
_geom_angle
_geom_angle_site_symmetry_1
C7 O1 C8 116.20(9) .
C20 O2 C21 115.44(9) .
C2 C1 H1 120.1 .
C2 C1 C22 119.81(12) .
C22 C1 H1 120.1 .
C1 C2 H2 120.1 .
C1 C2 C3 119.90(12) .
C3 C2 H2 120.1 .
C2 C3 H3 119.5 .
C2 C3 C4 121.05(12) .
C4 C3 H3 119.5 .
C3 C4 C5 118.42(11) .
C3 C4 C23 118.28(11) .
C23 C4 C5 123.17(11) .
C4 C5 H5 116.4 .
C6 C5 C4 127.18(12) .
C6 C5 H5 116.4 .
C5 C6 H6 119.9 .
C5 C6 C7 120.29(12) .
C7 C6 H6 119.9 .
O1 C7 C6 110.35(10) .
O4 C7 O1 123.33(11) .
O4 C7 C6 126.26(11) .
O1 C8 H8A 109.9 .
O1 C8 H8B 109.9 .
O1 C8 C9 108.98(9) .
H8A C8 H8B 108.3 .
C9 C8 H8A 109.9 .
C9 C8 H8B 109.9 .
C10 C9 C8 121.69(10) 3_657
C10 C9 C11 119.32(10) 3_657
C11 C9 C8 118.99(10) .
C9 C10 H10 119.4 3_657
C9 C10 C11 121.29(11) 3_657
C11 C10 H10 119.4 .
C9 C11 C21 119.17(10) .
C10 C11 C9 119.38(11) .
C10 C11 C21 121.44(10) .
C13 C12 H12 120.0 .
C13 C12 C17 119.97(12) .
C17 C12 H12 120.0 .
C12 C13 H13 120.2 .
C12 C13 C14 119.58(12) .
C14 C13 H13 120.2 .
C13 C14 H14 119.4 .
C13 C14 C15 121.12(12) .
C15 C14 H14 119.4 .
C14 C15 C16 118.49(11) .
C14 C15 C18 119.02(11) .
C16 C15 C18 122.45(11) .
C15 C16 H16 119.8 .
C17 C16 C15 120.33(12) .
C17 C16 H16 119.8 .
C12 C17 H17 119.8 .
C16 C17 C12 120.49(12) .
C16 C17 H17 119.8 .
C15 C18 H18 116.6 .
C19 C18 C15 126.87(11) .
C19 C18 H18 116.6 .
C18 C19 H19 120.0 .
C18 C19 C20 119.94(11) .
C20 C19 H19 120.0 .
O2 C20 C19 110.96(10) .
O3 C20 O2 122.73(11) .
O3 C20 C19 126.31(11) .
O2 C21 C11 108.24(9) .
O2 C21 H21A 110.0 .
O2 C21 H21B 110.0 .
C11 C21 H21A 110.0 .
C11 C21 H21B 110.0 .
H21A C21 H21B 108.4 .
C1 C22 H22 119.8 .
C23 C22 C1 120.44(12) .
C23 C22 H22 119.8 .
C4 C23 H23 119.8 .
C22 C23 C4 120.49(12) .
C22 C23 H23 119.8 .

loop_
_geom_bond_atom_site_label_1
_geom_bond_atom_site_label_2
_geom_bond_distance
_geom_bond_site_symmetry_2
O1 C7 1.3545(14) .
O1 C8 1.4435(14) .
O2 C20 1.3473(14) .
O2 C21 1.4387(13) .
O3 C20 1.2114(15) .
O4 C7 1.2085(15) .
C1 H1 0.9500 .
C1 C2 1.3840(19) .
C1 C22 1.3917(19) .
C2 H2 0.9500 .
C2 C3 1.3895(18) .
C3 H3 0.9500 .
C3 C4 1.4005(17) .
C4 C5 1.4675(17) .
C4 C23 1.4015(18) .
C5 H5 0.9500 .
C5 C6 1.3347(17) .
C6 H6 0.9500 .
C6 C7 1.4753(17) .
C8 H8A 0.9900 .
C8 H8B 0.9900 .
C8 C9 1.5090(16) .
C9 C10 1.3905(16) 3_657
C9 C11 1.4020(16) .
C10 C9 1.3904(16) 3_657
C10 H10 0.9500 .
C10 C11 1.3930(16) .
C11 C21 1.5051(16) .
C12 H12 0.9500 .
C12 C13 1.3855(19) .
C12 C17 1.3918(19) .
C13 H13 0.9500 .
C13 C14 1.3928(18) .
C14 H14 0.9500 .
C14 C15 1.3982(17) .
C15 C16 1.4017(17) .
C15 C18 1.4678(16) .
C16 H16 0.9500 .
C16 C17 1.3855(18) .
C17 H17 0.9500 .
C18 H18 0.9500 .
C18 C19 1.3345(17) .
C19 H19 0.9500 .
C19 C20 1.4719(16) .
C21 H21A 0.9900 .
C21 H21B 0.9900 .
C22 H22 0.9500 .
C22 C23 1.3854(18) .
C23 H23 0.9500 .

loop_
_geom_torsion_atom_site_label_1
_geom_torsion_atom_site_label_2
_geom_torsion_atom_site_label_3
_geom_torsion_atom_site_label_4
_geom_torsion
_geom_torsion_site_symmetry_1
_geom_torsion_site_symmetry_4
O1 C8 C9 C10 -4.21(16) . 3_657
O1 C8 C9 C11 176.36(10) . .
C1 C2 C3 C4 0.4(2) . .
C1 C22 C23 C4 0.7(2) . .
C2 C1 C22 C23 0.9(2) . .
C2 C3 C4 C5 -174.86(12) . .
C2 C3 C4 C23 1.15(19) . .
C3 C4 C5 C6 172.20(13) . .
C3 C4 C23 C22 -1.69(19) . .
C4 C5 C6 C7 -171.76(12) . .
C5 C4 C23 C22 174.12(12) . .
C5 C6 C7 O1 171.68(12) . .
C5 C6 C7 O4 -5.6(2) . .
C7 O1 C8 C9 156.22(10) . .
C8 O1 C7 O4 3.15(18) . .
C8 O1 C7 C6 -174.19(10) . .
C8 C9 C11 C10 179.48(11) . .
C8 C9 C11 C21 -1.22(17) . .
C9 C10 C11 C9 0.0(2) 3_657 .
C9 C10 C11 C21 -179.32(11) 3_657 .
C9 C11 C21 O2 179.42(10) . .
C10 C9 C11 C10 0.03(19) 3_657 .
C10 C9 C11 C21 179.34(11) 3_657 .
C10 C11 C21 O2 -1.29(16) . .
C12 C13 C14 C15 -1.0(2) . .
C13 C12 C17 C16 -0.3(2) . .
C13 C14 C15 C16 0.22(19) . .
C13 C14 C15 C18 177.87(12) . .
C14 C15 C16 C17 0.52(19) . .
C14 C15 C18 C19 170.92(12) . .
C15 C16 C17 C12 -0.5(2) . .
C15 C18 C19 C20 176.81(11) . .
C16 C15 C18 C19 -11.5(2) . .
C17 C12 C13 C14 1.1(2) . .
C18 C15 C16 C17 -177.04(12) . .
C18 C19 C20 O2 179.93(11) . .
C18 C19 C20 O3 -0.7(2) . .
C20 O2 C21 C11 -172.85(10) . .
C21 O2 C20 O3 0.19(17) . .
C21 O2 C20 C19 179.59(10) . .
C22 C1 C2 C3 -1.5(2) . .
C23 C4 C5 C6 -3.6(2) . .
